data_2222810
loop_
_publ_author_name
'Frolow, Olga'
'Bats, Jan W.'
'Engels, Joachim W.'

_publ_section_title
;
 3-Ethynyl-2,2,5,5-tetramethyl-1-oxyl-3-pyrroline
;
_journal_coeditor_code NC2152
_journal_issue 8
_journal_name_full 'Acta Crystallographica Section E'
_journal_page_first o1848
_journal_paper_doi 10.1107/S1600536809026725
_journal_volume 65
_journal_year 2009
_chemical_formula_iupac 'C10 H14 N O'
_chemical_formula_moiety 'C10 H14 N O'
_chemical_formula_sum 'C10 H14 N O'
_chemical_formula_weight 164.22
_chemical_name_systematic
;
3-Ethynyl-2,2,5,5-tetramethyl-1-oxyl-3-pyrroline
;
_space_group_IT_number 14
_symmetry_cell_setting monoclinic
_symmetry_space_group_name_Hall '-P 2ybc'
_symmetry_space_group_name_H-M 'P 1 21/c 1'
_atom_sites_solution_hydrogens geom
_atom_sites_solution_primary direct
_atom_sites_solution_secondary difmap
_audit_creation_method SHELXL-97
_cell_angle_alpha 90.00
_cell_angle_beta 104.333(14)
_cell_angle_gamma 90.00
_cell_formula_units_Z 4
_cell_length_a 7.9326(15)
_cell_length_b 19.058(4)
_cell_length_c 6.5989(11)
_cell_measurement_reflns_used 130
_cell_measurement_temperature 167(2)
_cell_measurement_theta_max 23
_cell_measurement_theta_min 3
_cell_volume 966.6(3)
_computing_cell_refinement 'SMART (Siemens, 1995)'
_computing_data_collection 'SMART (Siemens, 1995)'
_computing_data_reduction 'SAINT (Siemens, 1995)'
_computing_molecular_graphics 'SHELXTL (Sheldrick, 2008)'
_computing_publication_material 'SHELXL97 (Sheldrick, 2008)'
_computing_structure_refinement 'SHELXL97 (Sheldrick, 2008)'
_computing_structure_solution 'SHELXS97 (Sheldrick, 2008)'
_diffrn_ambient_temperature 167(2)
_diffrn_measured_fraction_theta_full 0.992
_diffrn_measured_fraction_theta_max 0.958
_diffrn_measurement_device_type 'Siemens SMART 1K CCD'
_diffrn_measurement_method \w
_diffrn_radiation_monochromator graphite
_diffrn_radiation_source 'normal-focus sealed tube'
_diffrn_radiation_type MoK\a
_diffrn_radiation_wavelength 0.71073
_diffrn_reflns_av_R_equivalents 0.0354
_diffrn_reflns_av_sigmaI/netI 0.0416
_diffrn_reflns_limit_h_max 11
_diffrn_reflns_limit_h_min -11
_diffrn_reflns_limit_k_max 28
_diffrn_reflns_limit_k_min -27
_diffrn_reflns_limit_l_max 9
_diffrn_reflns_limit_l_min -9
_diffrn_reflns_number 16848
_diffrn_reflns_theta_full 31.65
_diffrn_reflns_theta_max 32.35
_diffrn_reflns_theta_min 2.14
_diffrn_standards_decay_% 0.0
_diffrn_standards_interval_time 1200
_diffrn_standards_number 182
_exptl_absorpt_coefficient_mu 0.073
_exptl_absorpt_correction_T_max 0.995
_exptl_absorpt_correction_T_min 0.870
_exptl_absorpt_correction_type multi-scan
_exptl_absorpt_process_details '(SADABS; Sheldrick, 2000)'
_exptl_crystal_colour yellow
_exptl_crystal_density_diffrn 1.129
_exptl_crystal_density_method 'not measured'
_exptl_crystal_description plate
_exptl_crystal_F_000 356
_exptl_crystal_size_max 0.6
_exptl_crystal_size_mid 0.55
_exptl_crystal_size_min 0.07
_refine_diff_density_max 0.441
_refine_diff_density_min -0.229
_refine_ls_extinction_method none
_refine_ls_goodness_of_fit_ref 1.187
_refine_ls_hydrogen_treatment mixed
_refine_ls_matrix_type full
_refine_ls_number_parameters 121
_refine_ls_number_reflns 3301
_refine_ls_number_restraints 0
_refine_ls_restrained_S_all 1.187
_refine_ls_R_factor_all 0.0975
_refine_ls_R_factor_gt 0.0617
_refine_ls_shift/su_max 0.005
_refine_ls_shift/su_mean 0.001
_refine_ls_structure_factor_coef Fsqd
_refine_ls_weighting_details 'calc w=1/[\s^2^(Fo^2^)+(0.05P)^2^+0.35P] where P=(Fo^2^+2Fc^2^)/3'
_refine_ls_weighting_scheme calc
_refine_ls_wR_factor_gt 0.1448
_refine_ls_wR_factor_ref 0.1565
_reflns_number_gt 2214
_reflns_number_total 3301
_reflns_threshold_expression I>2\s(I)
_cod_data_source_file nc2152.cif
_cod_data_source_block I
_cod_original_sg_symbol_H-M 'P 21/c'
_cod_database_code 2222810
_cod_database_fobs_code 2222810

loop_
_symmetry_equiv_pos_as_xyz
'x, y, z'
'-x, y+1/2, -z+1/2'
'-x, -y, -z'
'x, -y-1/2, z-1/2'

loop_
_atom_site_type_symbol
_atom_site_label
_atom_site_fract_x
_atom_site_fract_y
_atom_site_fract_z
_atom_site_U_iso_or_equiv
_atom_site_adp_type
_atom_site_calc_flag
_atom_site_refinement_flags
_atom_site_occupancy
_atom_site_disorder_assembly
_atom_site_disorder_group
O O1 0.62303(13) 0.37389(6) 0.53230(15) 0.0287(3) Uani d . 1 . .
N N1 0.54492(14) 0.37427(7) 0.33858(17) 0.0219(2) Uani d . 1 . .
C C1 0.63968(16) 0.37208(8) 0.1714(2) 0.0208(3) Uani d . 1 . .
C C2 0.48802(18) 0.37338(8) -0.0187(2) 0.0230(3) Uani d . 1 . .
C C3 0.33449(17) 0.37599(8) 0.0304(2) 0.0213(3) Uani d . 1 . .
C C4 0.35322(16) 0.37802(8) 0.2659(2) 0.0203(3) Uani d . 1 . .
C C5 0.16502(18) 0.37655(8) -0.1101(2) 0.0257(3) Uani d . 1 . .
C C6 0.0205(2) 0.37657(10) -0.2191(2) 0.0326(3) Uani d . 1 . .
C C7 0.7461(2) 0.30471(8) 0.1866(3) 0.0286(3) Uani d . 1 . .
H H7A 0.6683 0.2641 0.1719 0.043 Uiso calc R 1 . .
H H7B 0.8307 0.3028 0.3228 0.043 Uiso calc R 1 . .
H H7C 0.8077 0.3040 0.0750 0.043 Uiso calc R 1 . .
C C8 0.7560(2) 0.43669(9) 0.1864(3) 0.0298(3) Uani d . 1 . .
H H8A 0.6849 0.4792 0.1763 0.045 Uiso calc R 1 . .
H H8B 0.8146 0.4360 0.0719 0.045 Uiso calc R 1 . .
H H8C 0.8433 0.4363 0.3206 0.045 Uiso calc R 1 . .
C C9 0.2700(2) 0.31455(9) 0.3439(2) 0.0302(4) Uani d . 1 . .
H H9A 0.3192 0.2714 0.3017 0.045 Uiso calc R 1 . .
H H9B 0.1441 0.3153 0.2833 0.045 Uiso calc R 1 . .
H H9C 0.2933 0.3162 0.4967 0.045 Uiso calc R 1 . .
C C10 0.2884(2) 0.44689(9) 0.3368(3) 0.0315(4) Uani d . 1 . .
H H10A 0.3487 0.4862 0.2898 0.047 Uiso calc R 1 . .
H H10B 0.3119 0.4475 0.4897 0.047 Uiso calc R 1 . .
H H10C 0.1629 0.4512 0.2764 0.047 Uiso calc R 1 . .
H H2A 0.503(2) 0.3735(9) -0.161(3) 0.029(4) Uiso d . 1 . .
H H6A -0.098(3) 0.3781(10) -0.308(3) 0.045(6) Uiso d . 1 . .

loop_
_atom_site_aniso_label
_atom_site_aniso_U_11
_atom_site_aniso_U_22
_atom_site_aniso_U_33
_atom_site_aniso_U_12
_atom_site_aniso_U_13
_atom_site_aniso_U_23
O1 0.0254(5) 0.0447(6) 0.0133(4) 0.0007(5) -0.0005(3) -0.0003(5)
N1 0.0177(5) 0.0338(6) 0.0135(5) 0.0002(5) 0.0025(4) 0.0002(5)
C1 0.0185(5) 0.0273(7) 0.0171(5) -0.0002(5) 0.0050(4) 0.0001(6)
C2 0.0253(6) 0.0288(7) 0.0142(5) -0.0006(6) 0.0039(4) -0.0005(5)
C3 0.0216(6) 0.0239(6) 0.0159(5) -0.0007(5) -0.0001(4) 0.0000(5)
C4 0.0162(5) 0.0274(7) 0.0165(5) 0.0000(5) 0.0027(4) -0.0013(5)
C5 0.0252(6) 0.0334(8) 0.0176(6) -0.0015(6) 0.0034(5) -0.0006(6)
C6 0.0262(7) 0.0466(10) 0.0229(7) -0.0002(7) 0.0019(5) -0.0017(7)
C7 0.0248(7) 0.0312(8) 0.0298(8) 0.0050(6) 0.0065(6) -0.0030(6)
C8 0.0288(7) 0.0351(9) 0.0260(8) -0.0081(6) 0.0081(6) 0.0007(6)
C9 0.0278(7) 0.0388(9) 0.0241(8) -0.0073(6) 0.0065(6) 0.0054(6)
C10 0.0292(8) 0.0379(9) 0.0266(8) 0.0085(7) 0.0053(6) -0.0071(7)

loop_
_atom_type_symbol
_atom_type_description
_atom_type_scat_dispersion_real
_atom_type_scat_dispersion_imag
_atom_type_scat_source
C C 0.0033 0.0016 'International Tables Vol C Tables 4.2.6.8 and 6.1.1.4'
H H 0.0000 0.0000 'International Tables Vol C Tables 4.2.6.8 and 6.1.1.4'
N N 0.0061 0.0033 'International Tables Vol C Tables 4.2.6.8 and 6.1.1.4'
O O 0.0106 0.0060 'International Tables Vol C Tables 4.2.6.8 and 6.1.1.4'

loop_
_geom_angle_atom_site_label_1
_geom_angle_atom_site_label_2
_geom_angle_atom_site_label_3
_geom_angle_site_symmetry_1
_geom_angle_site_symmetry_3
_geom_angle
_geom_angle_publ_flag
O1 N1 C4 . . 122.07(11) ?
O1 N1 C1 . . 122.43(11) ?
C4 N1 C1 . . 115.50(10) ?
N1 C1 C2 . . 99.88(10) ?
N1 C1 C7 . . 110.43(12) ?
C2 C1 C7 . . 112.54(12) ?
N1 C1 C8 . . 109.81(12) ?
C2 C1 C8 . . 112.67(12) ?
C7 C1 C8 . . 111.00(12) ?
C3 C2 C1 . . 112.74(12) ?
C3 C2 H2A . . 124.7(11) ?
C1 C2 H2A . . 122.5(11) ?
C2 C3 C5 . . 127.55(13) ?
C2 C3 C4 . . 112.53(11) ?
C5 C3 C4 . . 119.92(12) ?
N1 C4 C3 . . 99.34(10) ?
N1 C4 C10 . . 109.88(12) ?
C3 C4 C10 . . 112.29(12) ?
N1 C4 C9 . . 110.37(12) ?
C3 C4 C9 . . 112.47(12) ?
C10 C4 C9 . . 111.82(13) ?
C6 C5 C3 . . 176.86(16) ?
C5 C6 H6A . . 178.2(12) ?
C1 C7 H7A . . 109.5 ?
C1 C7 H7B . . 109.5 ?
H7A C7 H7B . . 109.5 ?
C1 C7 H7C . . 109.5 ?
H7A C7 H7C . . 109.5 ?
H7B C7 H7C . . 109.5 ?
C1 C8 H8A . . 109.5 ?
C1 C8 H8B . . 109.5 ?
H8A C8 H8B . . 109.5 ?
C1 C8 H8C . . 109.5 ?
H8A C8 H8C . . 109.5 ?
H8B C8 H8C . . 109.5 ?
C4 C9 H9A . . 109.5 ?
C4 C9 H9B . . 109.5 ?
H9A C9 H9B . . 109.5 ?
C4 C9 H9C . . 109.5 ?
H9A C9 H9C . . 109.5 ?
H9B C9 H9C . . 109.5 ?
C4 C10 H10A . . 109.5 ?
C4 C10 H10B . . 109.5 ?
H10A C10 H10B . . 109.5 ?
C4 C10 H10C . . 109.5 ?
H10A C10 H10C . . 109.5 ?
H10B C10 H10C . . 109.5 ?

loop_
_geom_bond_atom_site_label_1
_geom_bond_atom_site_label_2
_geom_bond_site_symmetry_2
_geom_bond_distance
_geom_bond_publ_flag
O1 N1 . 1.2752(14) ?
N1 C4 . 1.4787(16) ?
N1 C1 . 1.4815(17) ?
C1 C2 . 1.5079(18) ?
C1 C7 . 1.526(2) ?
C1 C8 . 1.527(2) ?
C2 C3 . 1.336(2) ?
C2 H2A . 0.975(19) ?
C3 C5 . 1.4317(18) ?
C3 C4 . 1.5248(18) ?
C4 C10 . 1.525(2) ?
C4 C9 . 1.527(2) ?
C5 C6 . 1.193(2) ?
C6 H6A . 0.97(2) ?
C7 H7A . 0.9800 ?
C7 H7B . 0.9800 ?
C7 H7C . 0.9800 ?
C8 H8A . 0.9800 ?
C8 H8B . 0.9800 ?
C8 H8C . 0.9800 ?
C9 H9A . 0.9800 ?
C9 H9B . 0.9800 ?
C9 H9C . 0.9800 ?
C10 H10A . 0.9800 ?
C10 H10B . 0.9800 ?
C10 H10C . 0.9800 ?

loop_
_geom_hbond_atom_site_label_D
_geom_hbond_atom_site_label_H
_geom_hbond_atom_site_label_A
_geom_hbond_site_symmetry_D
_geom_hbond_site_symmetry_H
_geom_hbond_site_symmetry_A
_geom_hbond_distance_DH
_geom_hbond_distance_HA
_geom_hbond_distance_DA
_geom_hbond_angle_DHA
_geom_hbond_publ_flag
C2 H2A O1 . . 1_554 0.975(19) 2.441(18) 3.3907(18) 164.6(14) yes
C6 H6A O1 . . 1_454 0.98(2) 2.20(2) 3.174(2) 171.2(17) yes

loop_
_geom_torsion_atom_site_label_1
_geom_torsion_atom_site_label_2
_geom_torsion_atom_site_label_3
_geom_torsion_atom_site_label_4
_geom_torsion_site_symmetry_1
_geom_torsion_site_symmetry_2
_geom_torsion_site_symmetry_3
_geom_torsion_site_symmetry_4
_geom_torsion
_geom_torsion_publ_flag
O1 N1 C1 C2 . . . . 179.84(13) ?
C4 N1 C1 C2 . . . . -1.06(17) ?
O1 N1 C1 C7 . . . . 61.15(17) ?
C4 N1 C1 C7 . . . . -119.74(13) ?
O1 N1 C1 C8 . . . . -61.57(17) ?
C4 N1 C1 C8 . . . . 117.54(13) ?
N1 C1 C2 C3 . . . . 0.11(17) ?
C7 C1 C2 C3 . . . . 117.23(15) ?
C8 C1 C2 C3 . . . . -116.35(15) ?
C1 C2 C3 C5 . . . . -178.76(15) ?
C1 C2 C3 C4 . . . . 0.82(19) ?
O1 N1 C4 C3 . . . . -179.43(13) ?
C1 N1 C4 C3 . . . . 1.46(17) ?
O1 N1 C4 C10 . . . . 62.65(18) ?
C1 N1 C4 C10 . . . . -116.46(14) ?
O1 N1 C4 C9 . . . . -61.12(18) ?
C1 N1 C4 C9 . . . . 119.77(13) ?
C2 C3 C4 N1 . . . . -1.34(17) ?
C5 C3 C4 N1 . . . . 178.28(14) ?
C2 C3 C4 C10 . . . . 114.75(15) ?
C5 C3 C4 C10 . . . . -65.63(18) ?
C2 C3 C4 C9 . . . . -118.07(15) ?
C5 C3 C4 C9 . . . . 61.54(18) ?

loop_
_cod_related_entry_id
_cod_related_entry_database
_cod_related_entry_code
1 ChemSpider 9438704
